data_4076857
loop_
_publ_author_name
'Luke\<sov\'a, Lenka'
'\<St\<epni\<cka, Petr'
'Fejfarov\'a, Karla'
'Gyepes, R\'obert'
'C\'isa\<rov\'a, Ivana'
'Hor\'a\<cek, Michal'
'Kubi\<sta, Ji\<r\'i'
'Mach, Karel'

_publ_section_title
;
 Reduction-Induced Cyclization and Redox Reactions of Fully Methylated
 Titanocene Dichlorides Bearing Pendant Alkenyldimethylsilyl Groups,
 [TiCl2{\h5-C5Me4(SiMe2R)}2] (R = Vinyl and Allyl)
;
_journal_issue 13
_journal_name_full Organometallics
_journal_page_first 2639
_journal_paper_doi 10.1021/om020150d
_journal_volume 21
_journal_year 2002
_chemical_formula_sum 'C26 H41 Cl Si2 Ti'
_chemical_formula_weight 493.12
_chemical_name_systematic
;
 ?
;
_space_group_IT_number 4
_symmetry_cell_setting monoclinic
_symmetry_space_group_name_Hall 'P 2yb'
_symmetry_space_group_name_H-M 'P 1 21 1'
_atom_sites_solution_hydrogens geom
_atom_sites_solution_primary direct
_atom_sites_solution_secondary difmap
_audit_creation_method SHELXL-97
_cell_angle_alpha 90.00
_cell_angle_beta 109.099(2)
_cell_angle_gamma 90.00
_cell_formula_units_Z 2
_cell_length_a 8.6141(3)
_cell_length_b 16.0382(8)
_cell_length_c 9.9644(3)
_cell_measurement_reflns_used 18801
_cell_measurement_temperature 150
_cell_measurement_theta_max 27.5
_cell_measurement_theta_min 1.0
_cell_volume 1300.85(9)
_computing_cell_refinement 'HKL Scalepack (Otwinowski & Minor 1997)'
_computing_data_collection 'COLLECT (Nonius BV, 1997-2000)'
_computing_data_reduction 'HKL Denzo and Scalepack (Otwinowski & Minor 1997)'
_computing_structure_refinement 'SHELXL-97 (Sheldrick, 1997)'
_computing_structure_solution 'SIR-92 (Giacovazzo, 1994)'
_diffrn_ambient_temperature 150
_diffrn_detector_area_resol_mean 0.110
_diffrn_measured_fraction_theta_full 0.986
_diffrn_measured_fraction_theta_max 0.986
_diffrn_measurement_device_type 'Nonius KappaCCD'
_diffrn_measurement_method
;
 CCD
 (rotation scans to fill Ewald sphere,
 192 frames: rotation 1.8\% \%w and 180 s each;
 13333 integrated diffractions)
;
_diffrn_radiation_monochromator graphite
_diffrn_radiation_source 'fine-focus sealed tube'
_diffrn_radiation_type MoK\a
_diffrn_radiation_wavelength 0.71073
_diffrn_reflns_av_R_equivalents 0.065
_diffrn_reflns_av_sigmaI/netI 0.0406
_diffrn_reflns_limit_h_max 11
_diffrn_reflns_limit_h_min 0
_diffrn_reflns_limit_k_max 20
_diffrn_reflns_limit_k_min -20
_diffrn_reflns_limit_l_max 12
_diffrn_reflns_limit_l_min -12
_diffrn_reflns_number 5515
_diffrn_reflns_theta_full 27.51
_diffrn_reflns_theta_max 27.51
_diffrn_reflns_theta_min 3.34
_exptl_absorpt_coefficient_mu 0.535
_exptl_absorpt_correction_type none
_exptl_crystal_colour brown
_exptl_crystal_density_diffrn 1.259
_exptl_crystal_density_method 'not measured'
_exptl_crystal_description 'irregular fragment'
_exptl_crystal_F_000 528
_exptl_crystal_size_max 0.30
_exptl_crystal_size_mid 0.28
_exptl_crystal_size_min 0.18
_refine_diff_density_max 0.456
_refine_diff_density_min -0.485
_refine_diff_density_rms 0.067
_refine_ls_abs_structure_details 'Flack H D (1983), Acta Cryst. A39, 876-881'
_refine_ls_abs_structure_Flack 0.04(3)
_refine_ls_extinction_method none
_refine_ls_goodness_of_fit_ref 1.066
_refine_ls_hydrogen_treatment fixed
_refine_ls_matrix_type full
_refine_ls_number_parameters 270
_refine_ls_number_reflns 5515
_refine_ls_number_restraints 0
_refine_ls_restrained_S_all 1.066
_refine_ls_R_factor_all 0.0510
_refine_ls_R_factor_gt 0.0449
_refine_ls_shift/su_max 0.000
_refine_ls_shift/su_mean 0.000
_refine_ls_structure_factor_coef Fsqd
_refine_ls_weighting_details 'calc w=1/[\s^2^(Fo^2^)+(0.0542P)^2^+1.3995P] where P=(Fo^2^+2Fc^2^)/3'
_refine_ls_weighting_scheme calc
_refine_ls_wR_factor_gt 0.1133
_refine_ls_wR_factor_ref 0.1183
_reflns_number_gt 5134
_reflns_number_total 5515
_reflns_threshold_expression >2sigma(I)
_cod_data_source_file om020150d.cif
_cod_data_source_block structure_8
_cod_original_sg_symbol_H-M P21
_cod_database_code 4076857

loop_
_symmetry_equiv_pos_as_xyz
'x, y, z'
'-x, y+1/2, -z'

loop_
_atom_site_label
_atom_site_type_symbol
_atom_site_fract_x
_atom_site_fract_y
_atom_site_fract_z
_atom_site_U_iso_or_equiv
_atom_site_adp_type
_atom_site_occupancy
_atom_site_symmetry_multiplicity
_atom_site_calc_flag
_atom_site_refinement_flags
Ti Ti 0.73416(6) 0.20800(2) -0.20540(5) 0.02114(13) Uani 1 1 d .
Cl Cl 0.46144(8) 0.20789(8) -0.20987(9) 0.0345(2) Uani 1 1 d .
Si1 Si 0.81564(12) 0.27078(8) 0.10621(10) 0.0288(2) Uani 1 1 d .
Si2 Si 0.87893(11) 0.41788(7) -0.34486(10) 0.0261(2) Uani 1 1 d .
C1 C 0.9797(4) 0.1589(2) -0.0293(3) 0.0259(7) Uani 1 1 d .
C2 C 0.9409(4) 0.0910(2) -0.1230(4) 0.0295(7) Uani 1 1 d .
C3 C 0.7848(4) 0.0595(2) -0.1256(4) 0.0320(8) Uani 1 1 d .
C4 C 0.7360(4) 0.1025(2) -0.0236(4) 0.0279(7) Uani 1 1 d .
C5 C 0.8515(4) 0.1672(2) 0.0347(3) 0.0249(7) Uani 1 1 d .
C6 C 0.7878(4) 0.3261(2) -0.0645(3) 0.0258(7) Uani 1 1 d .
H6 H 0.8948 0.3482 -0.0621 0.031 Uiso 1 1 calc R
C7 C 0.6669(4) 0.3931(2) -0.1100(4) 0.0297(8) Uani 1 1 d .
H7 H 0.5667 0.3851 -0.0954 0.036 Uiso 1 1 calc R
C8 C 0.6869(5) 0.4641(3) -0.1700(4) 0.0340(8) Uani 1 1 d .
H8 H 0.6021 0.5029 -0.1921 0.041 Uiso 1 1 calc R
C9 C 0.8393(5) 0.4849(3) -0.2040(4) 0.0365(8) Uani 1 1 d .
H9A H 0.9328 0.4803 -0.1177 0.044 Uiso 1 1 calc R
H9B H 0.8323 0.5426 -0.2348 0.044 Uiso 1 1 calc R
C10 C 0.6131(4) 0.2937(2) -0.4231(3) 0.0244(7) Uani 1 1 d .
C11 C 0.5911(4) 0.2096(3) -0.4658(3) 0.0290(7) Uani 1 1 d .
C12 C 0.7459(4) 0.1717(2) -0.4406(3) 0.0278(7) Uani 1 1 d .
C13 C 0.8674(4) 0.2329(2) -0.3789(3) 0.0252(7) Uani 1 1 d .
C14 C 0.7867(4) 0.3096(2) -0.3674(3) 0.0224(6) Uani 1 1 d .
C15 C 1.1413(4) 0.2047(3) 0.0158(3) 0.0327(7) Uani 1 1 d .
H15A H 1.1982 0.1943 0.1147 0.039 Uiso 1 1 calc R
H15B H 1.1217 0.2634 0.0010 0.039 Uiso 1 1 calc R
H15C H 1.2070 0.1855 -0.0394 0.039 Uiso 1 1 calc R
C16 C 1.0585(5) 0.0449(3) -0.1795(4) 0.0373(9) Uani 1 1 d .
H16A H 1.1362 0.0835 -0.1950 0.045 Uiso 1 1 calc R
H16B H 0.9986 0.0184 -0.2676 0.045 Uiso 1 1 calc R
H16C H 1.1159 0.0034 -0.1120 0.045 Uiso 1 1 calc R
C17 C 0.6999(6) -0.0172(3) -0.2018(5) 0.0469(10) Uani 1 1 d .
H17A H 0.7013 -0.0598 -0.1338 0.056 Uiso 1 1 calc R
H17B H 0.7559 -0.0369 -0.2646 0.056 Uiso 1 1 calc R
H17C H 0.5883 -0.0038 -0.2558 0.056 Uiso 1 1 calc R
C18 C 0.5947(5) 0.0768(3) 0.0247(4) 0.0400(9) Uani 1 1 d .
H18A H 0.6237 0.0272 0.0812 0.048 Uiso 1 1 calc R
H18B H 0.4998 0.0661 -0.0567 0.048 Uiso 1 1 calc R
H18C H 0.5707 0.1207 0.0803 0.048 Uiso 1 1 calc R
C19 C 0.4728(4) 0.3533(2) -0.4515(4) 0.0319(8) Uani 1 1 d .
H19A H 0.4143 0.3551 -0.5517 0.038 Uiso 1 1 calc R
H19B H 0.5139 0.4079 -0.4189 0.038 Uiso 1 1 calc R
H19C H 0.4000 0.3352 -0.4022 0.038 Uiso 1 1 calc R
C20 C 0.4292(5) 0.1678(3) -0.5415(4) 0.0421(10) Uani 1 1 d .
H20A H 0.3429 0.1957 -0.5180 0.051 Uiso 1 1 calc R
H20B H 0.4339 0.1105 -0.5126 0.051 Uiso 1 1 calc R
H20C H 0.4076 0.1705 -0.6423 0.051 Uiso 1 1 calc R
C21 C 0.7687(5) 0.0894(3) -0.5010(4) 0.0394(9) Uani 1 1 d .
H21A H 0.7089 0.0474 -0.4696 0.047 Uiso 1 1 calc R
H21B H 0.8834 0.0753 -0.4695 0.047 Uiso 1 1 calc R
H21C H 0.7286 0.0923 -0.6028 0.047 Uiso 1 1 calc R
C22 C 1.0476(4) 0.2239(2) -0.3605(4) 0.0309(8) Uani 1 1 d .
H22A H 1.0685 0.1687 -0.3874 0.037 Uiso 1 1 calc R
H22B H 1.1114 0.2335 -0.2629 0.037 Uiso 1 1 calc R
H22C H 1.0775 0.2639 -0.4194 0.037 Uiso 1 1 calc R
C23 C 0.9986(6) 0.3031(3) 0.2610(4) 0.0441(10) Uani 1 1 d .
H23A H 1.0929 0.3085 0.2304 0.053 Uiso 1 1 calc R
H23B H 1.0200 0.2617 0.3343 0.053 Uiso 1 1 calc R
H23C H 0.9764 0.3556 0.2972 0.053 Uiso 1 1 calc R
C24 C 0.6317(6) 0.2779(3) 0.1654(5) 0.0442(10) Uani 1 1 d .
H24A H 0.6250 0.3329 0.2011 0.053 Uiso 1 1 calc R
H24B H 0.6410 0.2377 0.2391 0.053 Uiso 1 1 calc R
H24C H 0.5344 0.2667 0.0865 0.053 Uiso 1 1 calc R
C25 C 1.1073(5) 0.4190(3) -0.3004(5) 0.0481(10) Uani 1 1 d .
H25A H 1.1361 0.3941 -0.3766 0.058 Uiso 1 1 calc R
H25B H 1.1569 0.3880 -0.2146 0.058 Uiso 1 1 calc R
H25C H 1.1460 0.4755 -0.2872 0.058 Uiso 1 1 calc R
C26 C 0.7892(5) 0.4705(3) -0.5211(4) 0.0366(8) Uani 1 1 d .
H26A H 0.8324 0.5260 -0.5159 0.044 Uiso 1 1 calc R
H26B H 0.6718 0.4729 -0.5455 0.044 Uiso 1 1 calc R
H26C H 0.8173 0.4395 -0.5923 0.044 Uiso 1 1 calc R

loop_
_atom_site_aniso_label
_atom_site_aniso_U_11
_atom_site_aniso_U_22
_atom_site_aniso_U_33
_atom_site_aniso_U_23
_atom_site_aniso_U_13
_atom_site_aniso_U_12
Ti 0.0149(2) 0.0273(3) 0.0211(3) 0.0015(3) 0.00586(19) 0.0012(2)
Cl 0.0173(3) 0.0491(5) 0.0378(4) 0.0122(5) 0.0099(3) 0.0030(4)
Si1 0.0333(5) 0.0330(5) 0.0225(4) 0.0015(4) 0.0124(4) 0.0035(4)
Si2 0.0256(4) 0.0279(5) 0.0265(5) 0.0011(4) 0.0108(4) -0.0018(4)
C1 0.0193(15) 0.0342(19) 0.0238(16) 0.0055(14) 0.0067(13) 0.0052(13)
C2 0.0253(17) 0.038(2) 0.0229(16) 0.0041(15) 0.0044(13) 0.0075(14)
C3 0.0308(18) 0.0320(19) 0.0279(17) 0.0048(15) 0.0022(14) 0.0008(15)
C4 0.0250(17) 0.0249(18) 0.0309(18) 0.0088(14) 0.0052(14) 0.0019(13)
C5 0.0223(15) 0.0297(18) 0.0240(16) 0.0036(13) 0.0095(13) 0.0021(13)
C6 0.0277(17) 0.0279(18) 0.0236(16) 0.0009(13) 0.0107(14) 0.0035(14)
C7 0.0318(18) 0.035(2) 0.0252(16) -0.0005(14) 0.0132(14) 0.0075(14)
C8 0.044(2) 0.031(2) 0.0277(17) -0.0046(15) 0.0141(16) 0.0066(16)
C9 0.052(2) 0.029(2) 0.0313(19) -0.0058(15) 0.0179(17) -0.0069(16)
C10 0.0208(15) 0.0305(18) 0.0215(15) 0.0033(13) 0.0064(12) 0.0014(12)
C11 0.0244(14) 0.0374(18) 0.0226(14) 0.0013(17) 0.0040(12) -0.0054(17)
C12 0.0276(17) 0.0347(19) 0.0188(15) 0.0010(13) 0.0043(13) 0.0020(14)
C13 0.0250(16) 0.0316(19) 0.0201(15) 0.0027(12) 0.0089(12) 0.0062(12)
C14 0.0189(14) 0.0299(17) 0.0202(14) 0.0000(13) 0.0088(12) 0.0029(12)
C15 0.0179(14) 0.048(2) 0.0294(16) 0.0050(19) 0.0039(12) -0.0021(17)
C16 0.040(2) 0.039(2) 0.0336(19) 0.0006(17) 0.0130(16) 0.0136(17)
C17 0.055(3) 0.035(2) 0.044(2) -0.0022(18) 0.008(2) -0.0102(19)
C18 0.032(2) 0.044(2) 0.045(2) 0.0142(18) 0.0150(17) -0.0056(16)
C19 0.0227(16) 0.038(2) 0.0338(18) 0.0073(16) 0.0080(14) 0.0055(14)
C20 0.031(2) 0.058(3) 0.0284(19) -0.0011(18) -0.0039(15) -0.0100(18)
C21 0.047(2) 0.038(2) 0.0286(18) -0.0068(16) 0.0056(16) 0.0052(18)
C22 0.0242(15) 0.039(2) 0.0330(17) 0.0062(15) 0.0138(13) 0.0078(14)
C23 0.053(3) 0.048(3) 0.0252(18) -0.0033(17) 0.0046(17) -0.0019(19)
C24 0.055(2) 0.048(3) 0.041(2) 0.007(2) 0.032(2) 0.011(2)
C25 0.032(2) 0.040(2) 0.070(3) 0.003(2) 0.0136(19) -0.0089(18)
C26 0.051(2) 0.031(2) 0.0309(18) 0.0045(15) 0.0180(17) 0.0015(17)

loop_
_atom_type_symbol
_atom_type_description
_atom_type_scat_dispersion_real
_atom_type_scat_dispersion_imag
_atom_type_scat_source
C C 0.0033 0.0016 'International Tables Vol C Tables 4.2.6.8 and 6.1.1.4'
H H 0.0000 0.0000 'International Tables Vol C Tables 4.2.6.8 and 6.1.1.4'
Si Si 0.0817 0.0704 'International Tables Vol C Tables 4.2.6.8 and 6.1.1.4'
Ti Ti 0.2776 0.4457 'International Tables Vol C Tables 4.2.6.8 and 6.1.1.4'
Cl Cl 0.1484 0.1585 'International Tables Vol C Tables 4.2.6.8 and 6.1.1.4'

loop_
_geom_angle_atom_site_label_1
_geom_angle_atom_site_label_2
_geom_angle_atom_site_label_3
_geom_angle
C6 Ti Cl 90.70(9)
C6 Ti C5 71.22(12)
Cl Ti C5 96.52(8)
C6 Ti C1 82.60(12)
Cl Ti C1 130.93(8)
C5 Ti C1 35.47(11)
C6 Ti C13 104.68(12)
Cl Ti C13 134.54(8)
C5 Ti C13 128.89(11)
C1 Ti C13 93.82(11)
C6 Ti C14 79.11(11)
Cl Ti C14 113.05(8)
C5 Ti C14 138.10(11)
C1 Ti C14 113.18(11)
C13 Ti C14 34.51(11)
C6 Ti C12 135.49(12)
Cl Ti C12 109.76(9)
C5 Ti C12 139.86(12)
C1 Ti C12 108.64(11)
C13 Ti C12 34.02(12)
C14 Ti C12 56.67(11)
C6 Ti C4 99.40(13)
Cl Ti C4 77.22(8)
C5 Ti C4 34.11(11)
C1 Ti C4 56.42(11)
C13 Ti C4 138.66(12)
C14 Ti C4 169.55(11)
C12 Ti C4 123.07(13)
C6 Ti C11 123.96(13)
Cl Ti C11 80.07(8)
C5 Ti C11 164.21(13)
C1 Ti C11 141.84(12)
C13 Ti C11 55.69(10)
C14 Ti C11 55.76(12)
C12 Ti C11 33.27(11)
C4 Ti C11 130.86(13)
C6 Ti C10 91.16(12)
Cl Ti C10 81.49(8)
C5 Ti C10 162.29(12)
C1 Ti C10 146.79(11)
C13 Ti C10 56.18(11)
C14 Ti C10 33.89(10)
C12 Ti C10 55.55(11)
C4 Ti C10 156.27(11)
C11 Ti C10 32.92(13)
C6 Ti C3 127.36(13)
Cl Ti C3 94.31(9)
C5 Ti C3 56.14(12)
C1 Ti C3 55.57(12)
C13 Ti C3 108.19(12)
C14 Ti C3 142.68(12)
C12 Ti C3 91.16(12)
C4 Ti C3 32.71(12)
C11 Ti C3 108.49(14)
C10 Ti C3 141.41(12)
C6 Ti C2 115.50(12)
Cl Ti C2 127.03(9)
C5 Ti C2 56.24(11)
C1 Ti C2 32.92(12)
C13 Ti C2 84.57(11)
C14 Ti C2 116.53(11)
C12 Ti C2 83.63(11)
C4 Ti C2 54.61(11)
C11 Ti C2 113.74(13)
C10 Ti C2 137.82(11)
C3 Ti C2 32.96(12)
C6 Si1 C24 112.99(18)
C6 Si1 C5 93.62(15)
C24 Si1 C5 115.92(19)
C6 Si1 C23 116.11(19)
C24 Si1 C23 107.1(2)
C5 Si1 C23 110.97(18)
C6 Si1 Ti 47.53(11)
C24 Si1 Ti 113.36(15)
C5 Si1 Ti 49.17(10)
C23 Si1 Ti 139.50(15)
C25 Si2 C26 107.3(2)
C25 Si2 C9 104.5(2)
C26 Si2 C9 108.74(18)
C25 Si2 C14 113.91(18)
C26 Si2 C14 105.88(16)
C9 Si2 C14 116.14(15)
C2 C1 C5 108.3(3)
C2 C1 C15 125.0(3)
C5 C1 C15 125.9(3)
C2 C1 Ti 78.82(19)
C5 C1 Ti 71.07(18)
C15 C1 Ti 124.5(2)
C1 C2 C3 107.7(3)
C1 C2 C16 126.0(3)
C3 C2 C16 124.3(4)
C1 C2 Ti 68.26(19)
C3 C2 Ti 72.5(2)
C16 C2 Ti 137.0(2)
C4 C3 C2 108.5(3)
C4 C3 C17 123.9(4)
C2 C3 C17 126.7(4)
C4 C3 Ti 72.5(2)
C2 C3 Ti 74.6(2)
C17 C3 Ti 127.7(3)
C3 C4 C5 108.6(3)
C3 C4 C18 124.2(3)
C5 C4 C18 126.8(3)
C3 C4 Ti 74.8(2)
C5 C4 Ti 68.73(18)
C18 C4 Ti 127.5(2)
C4 C5 C1 106.6(3)
C4 C5 Si1 128.4(3)
C1 C5 Si1 119.5(3)
C4 C5 Ti 77.16(19)
C1 C5 Ti 73.46(18)
Si1 C5 Ti 94.02(14)
C7 C6 Si1 119.9(2)
C7 C6 Ti 115.7(2)
Si1 C6 Ti 96.01(15)
C8 C7 C6 126.0(3)
C7 C8 C9 123.2(4)
C8 C9 Si2 115.3(3)
C11 C10 C14 107.9(3)
C11 C10 C19 122.3(3)
C14 C10 C19 129.4(3)
C11 C10 Ti 73.17(18)
C14 C10 Ti 71.04(18)
C19 C10 Ti 126.9(2)
C10 C11 C12 109.4(3)
C10 C11 C20 126.0(4)
C12 C11 C20 124.2(4)
C10 C11 Ti 73.91(18)
C12 C11 Ti 72.12(18)
C20 C11 Ti 125.5(2)
C11 C12 C13 107.4(3)
C11 C12 C21 123.5(3)
C13 C12 C21 127.7(3)
C11 C12 Ti 74.61(18)
C13 C12 Ti 71.09(18)
C21 C12 Ti 130.5(3)
C12 C13 C14 108.7(3)
C12 C13 C22 124.7(3)
C14 C13 C22 125.2(3)
C12 C13 Ti 74.89(19)
C14 C13 Ti 74.19(17)
C22 C13 Ti 127.7(2)
C13 C14 C10 106.7(3)
C13 C14 Si2 126.9(2)
C10 C14 Si2 123.5(2)
C13 C14 Ti 71.30(18)
C10 C14 Ti 75.08(19)
Si2 C14 Ti 134.15(15)

loop_
_geom_bond_atom_site_label_1
_geom_bond_atom_site_label_2
_geom_bond_distance
Ti C6 2.312(3)
Ti Cl 2.3350(8)
Ti C5 2.365(3)
Ti C1 2.397(3)
Ti C13 2.400(3)
Ti C14 2.438(3)
Ti C12 2.449(3)
Ti C4 2.474(3)
Ti C11 2.481(3)
Ti C10 2.491(3)
Ti C3 2.504(4)
Ti C2 2.531(4)
Si1 C6 1.863(3)
Si1 C24 1.866(4)
Si1 C5 1.873(4)
Si1 C23 1.882(4)
Si2 C25 1.869(4)
Si2 C26 1.872(4)
Si2 C9 1.886(4)
Si2 C14 1.892(4)
C1 C2 1.402(5)
C1 C5 1.451(4)
C1 C15 1.506(5)
C2 C3 1.429(5)
C2 C16 1.505(5)
C3 C4 1.402(5)
C3 C17 1.504(6)
C4 C5 1.423(5)
C4 C18 1.505(5)
C6 C7 1.461(5)
C7 C8 1.323(5)
C8 C9 1.497(6)
C10 C11 1.409(6)
C10 C14 1.437(4)
C10 C19 1.493(5)
C11 C12 1.412(5)
C11 C20 1.509(5)
C12 C13 1.419(5)
C12 C21 1.490(5)
C13 C14 1.436(5)
C13 C22 1.509(4)
